data_1008818
loop_
_publ_author_name
'Bordet, P'
'Chaillout, C'
'Gautier, E'
'Gorius, M F'
'Le Floch, S'
'Perroux, M'
'Capponi, J J'
'Toulemonde, P'
'Tholence, J L'

_publ_section_title
;
Au-1212 : a new superconducting gold cuprate with Tc above 80 K
;
_journal_coden_ASTM PHYCE6
_journal_name_full 'Physica C (Amsterdam) (152,1988-)'
_journal_page_first 951
_journal_page_last 952
_journal_volume 282
_journal_year 1997
_chemical_formula_structural 'Au Ba2 (Y0.7 Ca0.3) Cu2 O7'
_chemical_formula_sum 'Au Ba2 Ca0.3 Cu2 O7 Y0.7'
_chemical_name_systematic
;
Gold barium yttrium calcium copper oxide (1/2/0.7/0.3/2/7)
;
_space_group_IT_number 47
_symmetry_cell_setting orthorhombic
_symmetry_Int_Tables_number 47
_symmetry_space_group_name_Hall '-P 2 2'
_symmetry_space_group_name_H-M 'P m m m'
_cell_angle_alpha 90
_cell_angle_beta 90
_cell_angle_gamma 90
_cell_formula_units_Z 1
_cell_length_a 3.8298(5)
_cell_length_b 3.8420(5)
_cell_length_c 12.111(1)
_cell_volume 178.2
_refine_ls_R_factor_all 0.067
_cod_original_formula_sum 'Au Ba2 Ca.3 Cu2 O7 Y.7'
_cod_database_code 1008818

loop_
_symmetry_equiv_pos_as_xyz
x,y,z
-x,-y,z
x,-y,-z
-x,y,-z
-x,-y,-z
x,y,-z
-x,y,z
x,-y,z

loop_
_atom_site_label
_atom_site_type_symbol
_atom_site_symmetry_multiplicity
_atom_site_Wyckoff_symbol
_atom_site_fract_x
_atom_site_fract_y
_atom_site_fract_z
_atom_site_occupancy
_atom_site_attached_hydrogens
_atom_site_calc_flag
Au1 Au3+ 1 a 0. 0. 0. 1. 0 d
Ba1 Ba2+ 2 t 0.5 0.5 0.199(1) 1. 0 d
Y1 Y3+ 1 h 0.5 0.5 0.5 0.7 0 d
Ca1 Ca2+ 1 h 0.5 0.5 0.5 0.3 0 d
Cu1 Cu2+ 2 q 0. 0. 0.363(2) 1. 0 d
O1 O2- 2 q 0. 0. 0.153(8) 1. 0 d
O2 O2- 2 s 0.5 0. 0.39(2) 1. 0 d
O3 O2- 2 r 0. 0.5 0.38(2) 1. 0 d
O4 O2- 2 k 0.19(5) 0.5 0. 0.5 0 d

loop_
_atom_type_symbol
_atom_type_oxidation_number
Au3+ 3.000
Ba2+ 2.000
Y3+ 3.000
Ca2+ 2.000
Cu2+ 2.150
O2- -2.000
